data_4322181
loop_
_publ_author_name
'Holger Fleischer'
'Sandra Stauf'
'Dieter Schollmeyer'

_publ_contact_author
;
      Fleischer, Holger
      Institut f\"ur Anorganische Chemie der Universit\"at Mainz
      Duesbergweg 10-14,
     D-55099 Mainz, Germany
;
_publ_contact_author_email fleische@mail.uni-mainz.de
_publ_contact_author_fax '+49 6131 395757'
_publ_contact_author_phone '+49 6131 393441'
_publ_section_title
;
 Experimental Investigations and Ab Initio Studies of Tellurium(II)
 Dithiolates, Te(SR)2
;
_journal_name_full 'Inorganic Chemistry'
_journal_page_first 3725
_journal_page_last 3729
_journal_paper_doi 10.1021/ic990104e
_journal_volume 38
_journal_year 1999
_chemical_formula_sum 'C8 H18 S2 Te'
_chemical_formula_weight 305.94
_chemical_melting_point 65
_chemical_name_systematic
; 
Bis(terbutylthiolato)tellurium 
;
_space_group_IT_number 15
_symmetry_cell_setting monoclinic
_symmetry_space_group_name_Hall '-C 2yc'
_symmetry_space_group_name_H-M 'C 1 2/c 1'
_atom_sites_solution_hydrogens difmap
_atom_sites_solution_primary direct
_atom_sites_solution_secondary difmap
_audit_creation_method SHELXL-97
_cell_angle_alpha 90.00
_cell_angle_beta 122.610(10)
_cell_angle_gamma 90.0000(10)
_cell_formula_units_Z 4
_cell_length_a 16.013(2)
_cell_length_b 10.135(2)
_cell_length_c 9.037(2)
_cell_measurement_reflns_used 12
_cell_measurement_temperature 195(2)
_cell_measurement_theta_max 17
_cell_measurement_theta_min 3
_cell_volume 1235.4(4)
_computing_cell_refinement 'Siemens P4 Software'
_computing_data_collection 'Siemens P4 Software'
_computing_data_reduction 'Siemens P4 Software'
_computing_structure_refinement 'SHELXL-97 (Sheldrick, 1997)'
_computing_structure_solution 'SIR-92 (Altomare,1992)'
_diffrn_ambient_temperature 195(2)
_diffrn_measured_fraction_theta_full 1.000
_diffrn_measured_fraction_theta_max 1.000
_diffrn_measurement_device_type 'P4 Siemens'
_diffrn_measurement_method \q/2\w
_diffrn_radiation_monochromator graphite
_diffrn_radiation_source 'sealed tube'
_diffrn_radiation_type MoK\a
_diffrn_radiation_wavelength 0.71069
_diffrn_reflns_av_R_equivalents 0.0353
_diffrn_reflns_av_sigmaI/netI 0.0255
_diffrn_reflns_limit_h_max 20
_diffrn_reflns_limit_h_min -20
_diffrn_reflns_limit_k_max 12
_diffrn_reflns_limit_k_min -12
_diffrn_reflns_limit_l_max 11
_diffrn_reflns_limit_l_min -11
_diffrn_reflns_number 5227
_diffrn_reflns_theta_full 27.00
_diffrn_reflns_theta_max 27.00
_diffrn_reflns_theta_min 2.51
_diffrn_standards_decay_% 5
_diffrn_standards_interval_count 97
_diffrn_standards_number 3
_exptl_absorpt_coefficient_mu 2.696
_exptl_absorpt_correction_T_max 0.97
_exptl_absorpt_correction_T_min 0.80
_exptl_absorpt_correction_type Psi-scans
_exptl_absorpt_process_details 'Platon (Spek,1995)'
_exptl_crystal_colour yellow
_exptl_crystal_density_diffrn 1.645
_exptl_crystal_density_method 'not measured'
_exptl_crystal_description block
_exptl_crystal_F_000 600
_exptl_crystal_size_max 0.52
_exptl_crystal_size_mid 0.40
_exptl_crystal_size_min 0.30
_refine_diff_density_max 0.297
_refine_diff_density_min -0.272
_refine_diff_density_rms 0.059
_refine_ls_extinction_method none
_refine_ls_goodness_of_fit_ref 1.036
_refine_ls_hydrogen_treatment 'riding refU'
_refine_ls_matrix_type full
_refine_ls_number_parameters 54
_refine_ls_number_reflns 1350
_refine_ls_number_restraints 0
_refine_ls_restrained_S_all 1.036
_refine_ls_R_factor_all 0.0192
_refine_ls_R_factor_gt 0.0160
_refine_ls_shift/su_max 0.000
_refine_ls_shift/su_mean 0.000
_refine_ls_structure_factor_coef Fsqd
_refine_ls_weighting_details 'calc w=1/[\s^2^(Fo^2^)+(0.0117P)^2^+0.7364P] where P=(Fo^2^+2Fc^2^)/3'
_refine_ls_weighting_scheme calc
_refine_ls_wR_factor_gt 0.0371
_refine_ls_wR_factor_ref 0.0380
_reflns_number_gt 1262
_reflns_number_total 1350
_reflns_threshold_expression >2sigma(I)
_cod_data_source_file ic990104e_3.cif
_cod_data_source_block 2
_cod_original_sg_symbol_H-M 'C 2/c'
_cod_database_code 4322181

loop_
_symmetry_equiv_pos_as_xyz
'x, y, z'
'-x, y, -z+1/2'
'x+1/2, y+1/2, z'
'-x+1/2, y+1/2, -z+1/2'
'-x, -y, -z'
'x, -y, z-1/2'
'-x+1/2, -y+1/2, -z'
'x+1/2, -y+1/2, z-1/2'

loop_
_atom_site_label
_atom_site_type_symbol
_atom_site_fract_x
_atom_site_fract_y
_atom_site_fract_z
_atom_site_U_iso_or_equiv
_atom_site_adp_type
_atom_site_occupancy
_atom_site_symmetry_multiplicity
_atom_site_calc_flag
_atom_site_refinement_flags
_atom_site_disorder_assembly
_atom_site_disorder_group
Te1 Te 0.5000 0.053997(17) 0.2500 0.02703(6) Uani 1 2 d S . .
S1 S 0.49883(4) 0.19945(5) 0.04054(6) 0.02768(10) Uani 1 1 d . . .
C1 C 0.62756(15) 0.26246(19) 0.1379(3) 0.0292(4) Uani 1 1 d . . .
C2 C 0.70110(16) 0.1497(2) 0.1944(3) 0.0413(5) Uani 1 1 d . . .
H2A H 0.6996 0.1014 0.2801 0.048(4) Uiso 1 1 d R . .
H2B H 0.6896 0.0948 0.1007 0.048(4) Uiso 1 1 d R . .
H2C H 0.7596 0.1811 0.2415 0.048(4) Uiso 1 1 d R . .
C3 C 0.6220(2) 0.3399(3) -0.0124(3) 0.0501(6) Uani 1 1 d . . .
H3A H 0.6904 0.3748 0.0327 0.051(5) Uiso 1 1 d R . .
H3B H 0.6004 0.2832 -0.1208 0.051(5) Uiso 1 1 d R . .
H3C H 0.5804 0.4011 -0.0411 0.051(5) Uiso 1 1 d R . .
C4 C 0.65423(19) 0.3529(2) 0.2913(3) 0.0446(6) Uani 1 1 d . . .
H4A H 0.7096 0.3862 0.3387 0.052(5) Uiso 1 1 d R . .
H4B H 0.6496 0.3061 0.3802 0.052(5) Uiso 1 1 d R . .
H4C H 0.6096 0.4108 0.2434 0.052(5) Uiso 1 1 d R . .

loop_
_atom_site_aniso_label
_atom_site_aniso_U_11
_atom_site_aniso_U_22
_atom_site_aniso_U_33
_atom_site_aniso_U_23
_atom_site_aniso_U_13
_atom_site_aniso_U_12
Te1 0.03294(10) 0.02652(9) 0.02683(10) 0.000 0.01954(8) 0.000
S1 0.0291(2) 0.0335(2) 0.0220(2) 0.00337(17) 0.01484(19) 0.00273(18)
C1 0.0334(10) 0.0302(9) 0.0291(10) -0.0025(8) 0.0203(8) -0.0048(8)
C2 0.0294(11) 0.0480(12) 0.0447(13) -0.0047(10) 0.0188(10) 0.0014(9)
C3 0.0576(16) 0.0586(15) 0.0463(14) 0.0105(11) 0.0360(13) -0.0055(12)
C4 0.0534(14) 0.0409(12) 0.0457(13) -0.0172(10) 0.0309(12) -0.0170(11)

loop_
_atom_type_symbol
_atom_type_description
_atom_type_scat_dispersion_real
_atom_type_scat_dispersion_imag
_atom_type_scat_source
C C 0.0033 0.0016 'International Tables Vol C Tables 4.2.6.8 and 6.1.1.4'
H H 0.0000 0.0000 'International Tables Vol C Tables 4.2.6.8 and 6.1.1.4'
S S 0.1246 0.1234 'International Tables Vol C Tables 4.2.6.8 and 6.1.1.4'
Te Te -0.5308 1.6751 'International Tables Vol C Tables 4.2.6.8 and 6.1.1.4'

loop_
_geom_angle_atom_site_label_1
_geom_angle_atom_site_label_2
_geom_angle_atom_site_label_3
_geom_angle
_geom_angle_site_symmetry_1
_geom_angle_site_symmetry_3
_geom_angle_publ_flag
S1 Te1 S1 103.88(3) . 2_655 ?
C1 S1 Te1 107.62(6) . . ?
C2 C1 C4 111.21(19) . . ?
C2 C1 C3 110.36(18) . . ?
C4 C1 C3 110.74(19) . . ?
C2 C1 S1 111.16(14) . . ?
C4 C1 S1 109.45(14) . . ?
C3 C1 S1 103.69(15) . . ?

loop_
_geom_bond_atom_site_label_1
_geom_bond_atom_site_label_2
_geom_bond_distance
_geom_bond_site_symmetry_2
_geom_bond_publ_flag
Te1 S1 2.3914(6) . ?
Te1 S1 2.3914(6) 2_655 ?
S1 C1 1.864(2) . ?
C1 C2 1.518(3) . ?
C1 C4 1.519(3) . ?
C1 C3 1.529(3) . ?

loop_
_geom_torsion_atom_site_label_1
_geom_torsion_atom_site_label_2
_geom_torsion_atom_site_label_3
_geom_torsion_atom_site_label_4
_geom_torsion
_geom_torsion_site_symmetry_1
_geom_torsion_site_symmetry_2
_geom_torsion_site_symmetry_3
_geom_torsion_site_symmetry_4
_geom_torsion_publ_flag
S1 Te1 S1 C1 78.01(7) 2_655 . . . ?
Te1 S1 C1 C2 54.74(15) . . . . ?
Te1 S1 C1 C4 -68.50(16) . . . . ?
Te1 S1 C1 C3 173.31(13) . . . . ?
